data_7012778
loop_
_publ_author_name
'Arnold, Polly L.'
'Hall, Jonathan J.'
'Natrajan, Louise S.'
'Blake, Alexander J.'
'Wilson, Claire'

_publ_section_title
;
 Synthesis of mono- and di-potassium salts and methoxy adducts of
 sulfur-bridged biphenols by selective deprotonationElectronic
 supplementary information (ESI) available: full characterisation for
 all complexes described and packing diagrams for 3 and 5. See
 http://www.rsc.org/suppdata/dt/b3/b301015e/
;
_journal_issue 6
_journal_name_full 'Dalton Transactions'
_journal_page_first 1053
_journal_paper_doi 10.1039/b301015e
_journal_year 2003
_chemical_formula_sum 'C50 H80 K O5.5 S'
_chemical_formula_weight 840.30
_chemical_name_systematic
; 
? 
;
_space_group_IT_number 14
_symmetry_cell_setting monoclinic
_symmetry_space_group_name_Hall '-P 2ybc'
_symmetry_space_group_name_H-M 'P 1 21/c 1'
_atom_sites_solution_hydrogens 'geometrically placed, OH and disordered Et2O omitted'
_atom_sites_solution_primary direct
_atom_sites_solution_secondary difmap
_audit_creation_method SHELXL-97
_cell_angle_alpha 90.00
_cell_angle_beta 110.092(2)
_cell_angle_gamma 90.00
_cell_formula_units_Z 4
_cell_length_a 12.9794(15)
_cell_length_b 23.913(3)
_cell_length_c 17.896(2)
_cell_measurement_reflns_used 7714
_cell_measurement_temperature 150(2)
_cell_measurement_theta_max 28.1
_cell_measurement_theta_min 2.4
_cell_volume 5216.5(11)
_computing_cell_refinement 'Bruker SAINT version 6.02a (Bruker, 2000)'
_computing_data_collection 'Bruker SMART version 5.624 (Bruker, 2001)'
_computing_data_reduction 'Bruker SAINT; Bruker SHELXTL (Bruker, 1997)'
_computing_molecular_graphics 'Bruker SHELXTL'
_computing_publication_material 'SHELXL-97; PLATON (Spek, 2003)'
_computing_structure_refinement 'SHELXL-97 (Sheldrick, 1997)'
_computing_structure_solution 'SHELXS-97 (Sheldrick, 1990)'
_diffrn_ambient_temperature 150(2)
_diffrn_measured_fraction_theta_full 0.997
_diffrn_measured_fraction_theta_max 0.997
_diffrn_measurement_device_type 'Bruker SMART1000 CCD area detector'
_diffrn_measurement_method omega
_diffrn_radiation_monochromator graphite
_diffrn_radiation_source 'normal-focus sealed tube'
_diffrn_radiation_type MoK\a
_diffrn_radiation_wavelength 0.71073
_diffrn_reflns_av_R_equivalents 0.047
_diffrn_reflns_av_sigmaI/netI 0.052
_diffrn_reflns_limit_h_max 14
_diffrn_reflns_limit_h_min -15
_diffrn_reflns_limit_k_max 28
_diffrn_reflns_limit_k_min -28
_diffrn_reflns_limit_l_max 21
_diffrn_reflns_limit_l_min -21
_diffrn_reflns_number 32548
_diffrn_reflns_theta_full 25.00
_diffrn_reflns_theta_max 25.00
_diffrn_reflns_theta_min 1.70
_diffrn_standards_decay_% 0
_exptl_absorpt_coefficient_mu 0.183
_exptl_absorpt_correction_T_max 1.000
_exptl_absorpt_correction_T_min 0.716
_exptl_absorpt_correction_type multi-scan
_exptl_absorpt_process_details 'Bruker SADABS v2.03 (2001)'
_exptl_crystal_colour colourless
_exptl_crystal_density_diffrn 1.070
_exptl_crystal_density_method 'not measured'
_exptl_crystal_description block
_exptl_crystal_F_000 1836
_exptl_crystal_size_max 0.72
_exptl_crystal_size_mid 0.35
_exptl_crystal_size_min 0.20
_refine_diff_density_max 1.31
_refine_diff_density_min -0.80
_refine_diff_density_rms 0.11
_refine_ls_extinction_method none
_refine_ls_goodness_of_fit_ref 1.20
_refine_ls_hydrogen_treatment 'riding model'
_refine_ls_matrix_type full
_refine_ls_number_parameters 473
_refine_ls_number_reflns 9168
_refine_ls_number_restraints 52
_refine_ls_restrained_S_all 1.40
_refine_ls_R_factor_all 0.181
_refine_ls_R_factor_gt 0.124
_refine_ls_shift/su_max 0.005
_refine_ls_shift/su_mean 0.000
_refine_ls_structure_factor_coef Fsqd
_refine_ls_weighting_details 'calc w=1/[\s^2^(Fo^2^)+(0.192P)^2^+10.83P] where P=(Fo^2^+2Fc^2^)/3'
_refine_ls_weighting_scheme calc
_refine_ls_wR_factor_gt 0.328
_refine_ls_wR_factor_ref 0.410
_reflns_number_gt 5471
_reflns_number_total 9168
_reflns_threshold_expression >2sigma(I)
_cod_data_source_file b301015e.txt
_cod_data_source_block Compound_5
_cod_depositor_comments
;
The following automatic conversions were performed:
'_symmetry_cell_setting' value 'Monoclinic' changed to 'monoclinic'
according to '/home/adriana/struct/CIF-dictionaries/cif_core.dic'
dictionary named 'cif_core.dic' version 2.4.1 from 2010-06-29.

Automatic conversion script
Id: cif_fix_enum 1555 2011-01-17 13:19:09Z saulius 
;
_cod_original_sg_symbol_H-M 'P 21/c'
_cod_original_formula_sum 'C50 H80 K O5.50 S'
_cod_database_code 7012778

loop_
_symmetry_equiv_pos_as_xyz
'x, y, z'
'-x, y+1/2, -z+1/2'
'-x, -y, -z'
'x, -y-1/2, z-1/2'

loop_
_atom_site_label
_atom_site_type_symbol
_atom_site_fract_x
_atom_site_fract_y
_atom_site_fract_z
_atom_site_U_iso_or_equiv
_atom_site_adp_type
_atom_site_occupancy
_atom_site_symmetry_multiplicity
_atom_site_calc_flag
_atom_site_refinement_flags
_atom_site_disorder_assembly
_atom_site_disorder_group
S1 S 0.04665(14) 0.82763(8) 0.02769(12) 0.0531(6) Uani 1 1 d . A .
K1 K 0.24273(17) 0.84281(9) -0.05991(13) 0.0794(7) Uani 1 1 d . . .
O1 O 0.2823(4) 0.8570(2) 0.1016(3) 0.0606(14) Uani 1 1 d . A .
O2 O 0.2520(4) 0.7634(2) 0.0493(4) 0.0645(15) Uani 1 1 d . A .
C11 C 0.1102(5) 0.8632(3) 0.1199(4) 0.0460(16) Uani 1 1 d . . .
C12 C 0.2219(5) 0.8756(3) 0.1429(4) 0.0480(16) Uani 1 1 d . A .
C13 C 0.2730(5) 0.9092(3) 0.2126(4) 0.0448(15) Uani 1 1 d . . .
C14 C 0.2111(5) 0.9244(3) 0.2569(4) 0.0429(15) Uani 1 1 d . A .
H14A H 0.2453 0.9453 0.3041 0.052 Uiso 1 1 calc R . .
C15 C 0.0404(5) 0.9262(3) 0.2871(4) 0.0438(15) Uani 1 1 d . A .
H15A H 0.0776 0.9457 0.3351 0.053 Uiso 1 1 calc R . .
C16 C -0.0691(5) 0.9139(3) 0.2686(4) 0.0471(16) Uani 1 1 d . . .
C17 C -0.1207(5) 0.8856(3) 0.1963(5) 0.0517(17) Uani 1 1 d . A .
H17A H -0.1966 0.8772 0.1814 0.062 Uiso 1 1 calc R . .
C18 C -0.0661(5) 0.8698(3) 0.1469(4) 0.0487(16) Uani 1 1 d . . .
H18A H -0.1050 0.8511 0.0985 0.058 Uiso 1 1 calc R A .
C19 C 0.0463(5) 0.8805(3) 0.1659(4) 0.0414(14) Uani 1 1 d . A .
C20 C 0.0990(5) 0.9109(3) 0.2370(4) 0.0417(14) Uani 1 1 d . . .
C21 C 0.0681(5) 0.7549(3) 0.0466(4) 0.0511(17) Uani 1 1 d . . .
C22 C 0.1701(5) 0.7317(3) 0.0534(5) 0.0553(19) Uani 1 1 d . A .
C23 C 0.1862(5) 0.6723(3) 0.0602(4) 0.0530(18) Uani 1 1 d . . .
C24 C 0.1033(5) 0.6404(3) 0.0675(4) 0.0530(18) Uani 1 1 d . A .
H24A H 0.1153 0.6013 0.0760 0.064 Uiso 1 1 calc R . .
C25 C -0.0832(5) 0.6268(3) 0.0694(4) 0.0479(16) Uani 1 1 d . A .
H25A H -0.0675 0.5883 0.0803 0.058 Uiso 1 1 calc R . .
C26 C -0.1855(5) 0.6461(3) 0.0602(4) 0.0471(16) Uani 1 1 d . . .
C27 C -0.2057(5) 0.7034(3) 0.0443(5) 0.0538(18) Uani 1 1 d . A .
H27A H -0.2767 0.7177 0.0370 0.065 Uiso 1 1 calc R . .
C28 C -0.1263(5) 0.7393(3) 0.0389(5) 0.0546(19) Uani 1 1 d . . .
H28A H -0.1436 0.7777 0.0275 0.066 Uiso 1 1 calc R A .
C29 C -0.0186(5) 0.7201(3) 0.0501(4) 0.0500(17) Uani 1 1 d . A .
C30 C 0.0000(5) 0.6625(3) 0.0632(4) 0.0484(16) Uani 1 1 d . . .
C130 C 0.3962(5) 0.9237(3) 0.2388(4) 0.0524(17) Uani 1 1 d . A .
C131 C 0.4217(7) 0.9535(4) 0.1713(5) 0.069(2) Uani 1 1 d . . .
H13A H 0.5002 0.9622 0.1885 0.104 Uiso 1 1 calc R A .
H13B H 0.3792 0.9882 0.1577 0.104 Uiso 1 1 calc R . .
H13C H 0.4020 0.9291 0.1244 0.104 Uiso 1 1 calc R . .
C132 C 0.4635(6) 0.8705(4) 0.2620(5) 0.067(2) Uani 1 1 d . . .
H13D H 0.5417 0.8797 0.2783 0.100 Uiso 1 1 calc R A .
H13E H 0.4439 0.8450 0.2164 0.100 Uiso 1 1 calc R . .
H13F H 0.4483 0.8524 0.3063 0.100 Uiso 1 1 calc R . .
C133 C 0.4297(6) 0.9627(4) 0.3098(5) 0.065(2) Uani 1 1 d . . .
H13G H 0.5081 0.9712 0.3252 0.098 Uiso 1 1 calc R A .
H13H H 0.4152 0.9448 0.3545 0.098 Uiso 1 1 calc R . .
H13I H 0.3874 0.9975 0.2958 0.098 Uiso 1 1 calc R . .
C160 C -0.1342(6) 0.9268(3) 0.3228(5) 0.0564(18) Uani 1 1 d . . .
C161 C -0.1704(8) 0.8718(4) 0.3507(6) 0.080(3) Uani 1 1 d . . .
H16A H -0.2147 0.8501 0.3043 0.120 Uiso 1 1 calc R . .
H16B H -0.2141 0.8801 0.3844 0.120 Uiso 1 1 calc R . .
H16C H -0.1055 0.8501 0.3812 0.120 Uiso 1 1 calc R . .
C162 C -0.2357(6) 0.9614(4) 0.2768(6) 0.073(2) Uani 1 1 d . . .
H16D H -0.2799 0.9407 0.2293 0.110 Uiso 1 1 calc R . .
H16E H -0.2126 0.9971 0.2609 0.110 Uiso 1 1 calc R . .
H16F H -0.2795 0.9684 0.3109 0.110 Uiso 1 1 calc R . .
C163 C -0.0657(7) 0.9598(4) 0.3966(5) 0.067(2) Uani 1 1 d . . .
H16G H -0.0005 0.9381 0.4264 0.100 Uiso 1 1 calc R . .
H16H H -0.1098 0.9669 0.4304 0.100 Uiso 1 1 calc R . .
H16I H -0.0432 0.9955 0.3800 0.100 Uiso 1 1 calc R . .
C230 C 0.2926(6) 0.6461(4) 0.0583(5) 0.064(2) Uani 1 1 d . A .
C231 C 0.3914(6) 0.6685(5) 0.1273(7) 0.089(3) Uani 1 1 d . . .
H23A H 0.3948 0.7092 0.1233 0.134 Uiso 1 1 calc R A .
H23B H 0.4591 0.6520 0.1244 0.134 Uiso 1 1 calc R . .
H23C H 0.3834 0.6584 0.1780 0.134 Uiso 1 1 calc R . .
C232 C 0.2912(7) 0.5831(4) 0.0660(7) 0.083(3) Uani 1 1 d . . .
H23D H 0.2293 0.5677 0.0223 0.125 Uiso 1 1 calc R A .
H23E H 0.2835 0.5732 0.1169 0.125 Uiso 1 1 calc R . .
H23F H 0.3599 0.5676 0.0636 0.125 Uiso 1 1 calc R . .
C233 C 0.3067(7) 0.6596(4) -0.0216(7) 0.080(3) Uani 1 1 d . . .
H23G H 0.2440 0.6448 -0.0652 0.120 Uiso 1 1 calc R A .
H23H H 0.3745 0.6425 -0.0232 0.120 Uiso 1 1 calc R . .
H23I H 0.3106 0.7002 -0.0273 0.120 Uiso 1 1 calc R . .
C260 C -0.2776(5) 0.6088(3) 0.0672(4) 0.0519(17) Uani 1 1 d . . .
C261 C -0.3787(7) 0.6145(4) -0.0053(6) 0.080(3) Uani 1 1 d . . .
H26A H -0.4365 0.5902 0.0001 0.120 Uiso 1 1 calc R . .
H26B H -0.3617 0.6035 -0.0526 0.120 Uiso 1 1 calc R . .
H26C H -0.4037 0.6534 -0.0108 0.120 Uiso 1 1 calc R . .
C262 C -0.3058(7) 0.6270(4) 0.1398(6) 0.078(3) Uani 1 1 d . . .
H26D H -0.3644 0.6031 0.1449 0.116 Uiso 1 1 calc R . .
H26E H -0.3304 0.6660 0.1333 0.116 Uiso 1 1 calc R . .
H26F H -0.2406 0.6235 0.1877 0.116 Uiso 1 1 calc R . .
C263 C -0.2442(7) 0.5482(4) 0.0784(7) 0.078(3) Uani 1 1 d . . .
H26G H -0.3051 0.5258 0.0827 0.117 Uiso 1 1 calc R . .
H26H H -0.1804 0.5441 0.1272 0.117 Uiso 1 1 calc R . .
H26I H -0.2253 0.5354 0.0328 0.117 Uiso 1 1 calc R . .
O3 O 0.1730(10) 0.9522(6) -0.1048(8) 0.120(5) Uiso 0.60 1 d PD A 1
C31 C 0.3408(15) 1.0041(13) -0.0303(19) 0.177(12) Uiso 0.60 1 d PD A 1
C32 C 0.2151(14) 0.9964(9) -0.0516(12) 0.133(8) Uiso 0.60 1 d PD A 1
C33 C 0.0629(11) 0.9563(7) -0.1546(9) 0.172(7) Uiso 1 1 d D . .
C34 C 0.0319(14) 0.9200(8) -0.2296(8) 0.177(7) Uiso 1 1 d D A .
O3' O 0.130(2) 0.9283(11) -0.0868(9) 0.136(6) Uiso 0.40 1 d PD A 2
C31' C 0.073(3) 0.9858(15) 0.006(2) 0.136(6) Uiso 0.40 1 d PD . 2
C32' C 0.1663(19) 0.9679(17) -0.0249(9) 0.136(6) Uiso 0.40 1 d PD A 2
O4 O 0.446(5) 0.8419(11) -0.0704(18) 0.116(3) Uiso 0.15 1 d PD A 1
C41 C 0.3920(16) 0.9384(8) -0.1189(12) 0.116(3) Uiso 0.60 1 d PD A 1
C42 C 0.410(4) 0.8951(17) -0.053(2) 0.116(3) Uiso 0.15 1 d PD A 1
C43 C 0.542(3) 0.8261(12) -0.007(3) 0.116(3) Uiso 0.15 1 d PD A 1
C44 C 0.521(2) 0.7884(8) 0.0558(13) 0.116(3) Uiso 0.60 1 d PD A 1
O4" O 0.4675(14) 0.8704(8) -0.0090(11) 0.116(3) Uiso 0.45 1 d PD A 3
C42" C 0.4909(18) 0.9170(8) -0.0512(13) 0.116(3) Uiso 0.45 1 d PD A 3
C43" C 0.558(2) 0.8481(8) 0.0567(14) 0.116(3) Uiso 0.45 1 d PD A 3
O4' O 0.4584(19) 0.8585(9) -0.0497(11) 0.116(3) Uiso 0.40 1 d PD A 2
C41' C 0.400(2) 0.9092(13) -0.1787(14) 0.116(3) Uiso 0.40 1 d PD A 2
C42' C 0.489(2) 0.8759(13) -0.1159(15) 0.116(3) Uiso 0.40 1 d PD A 2
C43' C 0.5678(18) 0.8553(13) 0.0072(16) 0.116(3) Uiso 0.40 1 d PD A 2
C44' C 0.530(3) 0.8067(13) 0.0790(14) 0.116(3) Uiso 0.40 1 d PD A 2
O5 O 0.1378(5) 0.7706(3) -0.1742(4) 0.092(2) Uiso 1 1 d D A .
C52 C 0.0413(7) 0.7434(5) -0.1725(7) 0.106(4) Uiso 1 1 d D . .
H52A H 0.0372 0.7473 -0.1185 0.127 Uiso 1 1 calc R A .
H52B H 0.0468 0.7030 -0.1827 0.127 Uiso 1 1 calc R . .
C51 C -0.0634(7) 0.7661(6) -0.2323(8) 0.121(4) Uiso 1 1 d D A .
H51A H -0.1264 0.7458 -0.2273 0.181 Uiso 1 1 calc R . .
H51B H -0.0615 0.7610 -0.2862 0.181 Uiso 1 1 calc R . .
H51C H -0.0701 0.8059 -0.2223 0.181 Uiso 1 1 calc R . .
C53 C 0.1761(10) 0.7440(6) -0.2303(8) 0.133(5) Uiso 1 1 d D . .
H53A H 0.1277 0.7543 -0.2846 0.159 Uiso 1 1 calc R A .
H53B H 0.1715 0.7030 -0.2247 0.159 Uiso 1 1 calc R . .
C54 C 0.2930(9) 0.7596(7) -0.2206(9) 0.140(5) Uiso 1 1 d D A .
H54A H 0.3150 0.7402 -0.2610 0.210 Uiso 1 1 calc R . .
H54B H 0.3417 0.7485 -0.1675 0.210 Uiso 1 1 calc R . .
H54C H 0.2979 0.8001 -0.2269 0.210 Uiso 1 1 calc R . .
O6 O 0.699(3) 0.8367(10) -0.1030(16) 0.154(6) Uiso 0.30 1 d PD B 1
C63 C 0.769(3) 0.8655(14) -0.136(3) 0.154(6) Uiso 0.30 1 d PD B 1
O6' O 0.695(4) 0.8428(12) -0.180(2) 0.154(6) Uiso 0.20 1 d PD B 3
C63' C 0.746(6) 0.880(3) -0.116(4) 0.154(6) Uiso 0.20 1 d PD B 3
C61 C 0.634(3) 0.7463(10) -0.1751(19) 0.154(6) Uiso 0.50 1 d PD B .
C62 C 0.6175(19) 0.8077(11) -0.1618(18) 0.154(6) Uiso 0.50 1 d PD . .
C64 C 0.797(3) 0.9252(11) -0.1069(19) 0.154(6) Uiso 0.50 1 d PD . .

loop_
_atom_site_aniso_label
_atom_site_aniso_U_11
_atom_site_aniso_U_22
_atom_site_aniso_U_33
_atom_site_aniso_U_23
_atom_site_aniso_U_13
_atom_site_aniso_U_12
S1 0.0364(9) 0.0574(11) 0.0626(11) -0.0164(9) 0.0132(8) -0.0030(7)
K1 0.0757(13) 0.0789(14) 0.0850(14) -0.0225(10) 0.0297(11) -0.0177(10)
O1 0.035(2) 0.071(3) 0.078(4) -0.028(3) 0.023(2) -0.009(2)
O2 0.036(3) 0.070(3) 0.092(4) -0.026(3) 0.027(3) -0.009(2)
C11 0.036(3) 0.043(4) 0.055(4) -0.012(3) 0.011(3) -0.001(3)
C12 0.034(3) 0.051(4) 0.060(4) -0.009(3) 0.017(3) -0.005(3)
C13 0.033(3) 0.045(4) 0.055(4) -0.003(3) 0.012(3) -0.003(3)
C14 0.033(3) 0.043(3) 0.049(4) -0.001(3) 0.008(3) -0.001(3)
C15 0.040(3) 0.043(3) 0.047(4) 0.000(3) 0.013(3) -0.001(3)
C16 0.038(3) 0.053(4) 0.053(4) -0.001(3) 0.018(3) 0.000(3)
C17 0.032(3) 0.058(4) 0.066(5) -0.005(3) 0.017(3) -0.003(3)
C18 0.033(3) 0.052(4) 0.058(4) -0.007(3) 0.012(3) 0.000(3)
C19 0.034(3) 0.038(3) 0.050(4) -0.002(3) 0.011(3) -0.001(3)
C20 0.035(3) 0.039(3) 0.050(4) 0.001(3) 0.013(3) 0.001(3)
C21 0.032(3) 0.056(4) 0.063(4) -0.022(3) 0.014(3) -0.005(3)
C22 0.033(3) 0.066(5) 0.066(5) -0.029(4) 0.016(3) -0.002(3)
C23 0.033(3) 0.066(5) 0.060(4) -0.018(4) 0.015(3) 0.003(3)
C24 0.035(3) 0.058(4) 0.063(4) -0.008(3) 0.013(3) 0.006(3)
C25 0.039(3) 0.053(4) 0.051(4) -0.004(3) 0.013(3) 0.004(3)
C26 0.035(3) 0.058(4) 0.046(4) -0.009(3) 0.011(3) 0.001(3)
C27 0.030(3) 0.062(5) 0.067(5) -0.015(4) 0.013(3) 0.001(3)
C28 0.033(3) 0.050(4) 0.076(5) -0.019(4) 0.012(3) 0.001(3)
C29 0.031(3) 0.060(4) 0.056(4) -0.016(3) 0.010(3) 0.001(3)
C30 0.033(3) 0.060(4) 0.049(4) -0.009(3) 0.011(3) 0.006(3)
C130 0.034(3) 0.065(5) 0.057(4) -0.008(3) 0.014(3) -0.008(3)
C131 0.058(5) 0.077(6) 0.076(6) -0.007(4) 0.027(4) -0.025(4)
C132 0.042(4) 0.078(5) 0.076(5) -0.012(4) 0.016(4) 0.003(4)
C133 0.037(4) 0.079(5) 0.075(5) -0.019(4) 0.014(4) -0.010(4)
C160 0.045(4) 0.068(5) 0.061(5) -0.006(4) 0.025(3) -0.006(3)
C161 0.074(6) 0.099(7) 0.077(6) -0.001(5) 0.040(5) -0.024(5)
C162 0.048(4) 0.095(7) 0.079(6) -0.013(5) 0.027(4) 0.007(4)
C163 0.060(5) 0.084(6) 0.066(5) -0.010(4) 0.034(4) -0.008(4)
C230 0.035(4) 0.073(5) 0.087(6) -0.020(4) 0.025(4) 0.004(3)
C231 0.031(4) 0.118(8) 0.112(8) -0.025(6) 0.015(4) 0.008(4)
C232 0.048(4) 0.077(6) 0.133(9) -0.008(6) 0.041(5) 0.017(4)
C233 0.058(5) 0.082(6) 0.113(8) -0.023(5) 0.047(5) 0.007(4)
C260 0.038(3) 0.061(4) 0.057(4) -0.002(3) 0.018(3) 0.002(3)
C261 0.050(5) 0.102(7) 0.081(6) 0.007(5) 0.014(4) -0.021(5)
C262 0.065(5) 0.098(7) 0.083(6) -0.008(5) 0.043(5) -0.002(5)
C263 0.064(5) 0.063(5) 0.120(8) 0.002(5) 0.050(5) 0.002(4)

loop_
_atom_type_symbol
_atom_type_description
_atom_type_scat_dispersion_real
_atom_type_scat_dispersion_imag
_atom_type_scat_source
C C 0.0033 0.0016 'International Tables Vol C Tables 4.2.6.8 and 6.1.1.4'
H H 0.0000 0.0000 'International Tables Vol C Tables 4.2.6.8 and 6.1.1.4'
O O 0.0106 0.0060 'International Tables Vol C Tables 4.2.6.8 and 6.1.1.4'
S S 0.1246 0.1234 'International Tables Vol C Tables 4.2.6.8 and 6.1.1.4'
K K 0.2009 0.2494 'International Tables Vol C Tables 4.2.6.8 and 6.1.1.4'

loop_
_geom_angle_atom_site_label_1
_geom_angle_atom_site_label_2
_geom_angle_atom_site_label_3
_geom_angle
_geom_angle_site_symmetry_1
_geom_angle_site_symmetry_3
_geom_angle_publ_flag
C21 S1 C11 107.3(3) . . ?
C21 S1 K1 95.6(2) . . ?
C11 S1 K1 101.1(2) . . ?
O3' K1 C42 92.4(9) . . ?
O3' K1 O5 106.0(5) . . ?
C42 K1 O5 125.2(9) . . ?
O3' K1 O2 127.0(6) . . ?
C42 K1 O2 119.9(6) . . ?
O5 K1 O2 89.1(2) . . ?
O3' K1 O4 121.3(8) . . ?
C42 K1 O4 31.6(7) . . ?
O5 K1 O4 101.2(7) . . ?
O2 K1 O4 104.0(4) . . ?
O3' K1 O4' 114.7(8) . . ?
C42 K1 O4' 22.6(7) . . ?
O5 K1 O4' 112.2(5) . . ?
O2 K1 O4' 104.8(4) . . ?
O4 K1 O4' 11.0(9) . . ?
O3' K1 O1 89.3(4) . . ?
C42 K1 O1 92.2(9) . . ?
O5 K1 O1 137.8(2) . . ?
O2 K1 O1 52.08(16) . . ?
O4 K1 O1 103.7(7) . . ?
O4' K1 O1 95.3(4) . . ?
O3' K1 O3 19.0(6) . . ?
C42 K1 O3 74.6(6) . . ?
O5 K1 O3 110.9(3) . . ?
O2 K1 O3 142.8(3) . . ?
O4 K1 O3 102.4(5) . . ?
O4' K1 O3 96.5(5) . . ?
O1 K1 O3 96.3(3) . . ?
O3' K1 O4" 110.3(8) . . ?
C42 K1 O4" 21.8(5) . . ?
O5 K1 O4" 126.8(4) . . ?
O2 K1 O4" 98.4(4) . . ?
O4 K1 O4" 25.8(8) . . ?
O4' K1 O4" 15.4(5) . . ?
O1 K1 O4" 80.5(4) . . ?
O3 K1 O4" 94.1(5) . . ?
O3' K1 C32' 23.3(5) . . ?
C42 K1 C32' 81.2(9) . . ?
O5 K1 C32' 129.0(4) . . ?
O2 K1 C32' 116.4(5) . . ?
O4 K1 C32' 112.7(8) . . ?
O4' K1 C32' 103.2(7) . . ?
O1 K1 C32' 69.5(4) . . ?
O3 K1 C32' 27.3(4) . . ?
O4" K1 C32' 94.2(6) . . ?
O3' K1 C41 75.1(8) . . ?
C42 K1 C41 24.4(6) . . ?
O5 K1 C41 113.2(4) . . ?
O2 K1 C41 144.3(3) . . ?
O4 K1 C41 46.3(4) . . ?
O4' K1 C41 41.9(5) . . ?
O1 K1 C41 108.7(4) . . ?
O3 K1 C41 56.1(4) . . ?
O4" K1 C41 45.9(4) . . ?
C32' K1 C41 71.8(7) . . ?
O3' K1 S1 72.2(7) . . ?
C42 K1 S1 143.6(9) . . ?
O5 K1 S1 91.07(15) . . ?
O2 K1 S1 56.69(11) . . ?
O4 K1 S1 157.3(6) . . ?
O4' K1 S1 151.0(4) . . ?
O1 K1 S1 55.89(11) . . ?
O3 K1 S1 90.7(3) . . ?
O4" K1 S1 136.4(4) . . ?
C32' K1 S1 71.9(6) . . ?
C41 K1 S1 143.6(4) . . ?
C12 O1 K1 133.5(4) . . ?
C22 O2 K1 127.2(5) . . ?
C12 C11 C19 121.4(6) . . ?
C12 C11 S1 118.5(5) . . ?
C19 C11 S1 120.0(5) . . ?
O1 C12 C11 121.1(6) . . ?
O1 C12 C13 119.1(6) . . ?
C11 C12 C13 119.9(6) . . ?
C14 C13 C12 117.8(6) . . ?
C14 C13 C130 121.4(6) . . ?
C12 C13 C130 120.6(6) . . ?
C13 C14 C20 123.8(6) . . ?
C16 C15 C20 122.0(6) . . ?
C15 C16 C17 116.7(6) . . ?
C15 C16 C160 123.8(6) . . ?
C17 C16 C160 119.4(6) . . ?
C18 C17 C16 122.7(6) . . ?
C17 C18 C19 121.4(6) . . ?
C18 C19 C11 124.9(6) . . ?
C18 C19 C20 116.8(6) . . ?
C11 C19 C20 118.2(5) . . ?
C15 C20 C14 120.9(6) . . ?
C15 C20 C19 120.3(6) . . ?
C14 C20 C19 118.8(6) . . ?
C22 C21 C29 120.1(7) . . ?
C22 C21 S1 119.2(6) . . ?
C29 C21 S1 120.6(5) . . ?
O2 C22 C21 121.2(7) . . ?
O2 C22 C23 118.3(6) . . ?
C21 C22 C23 120.4(6) . . ?
C24 C23 C22 117.8(6) . . ?
C24 C23 C230 121.4(7) . . ?
C22 C23 C230 120.7(7) . . ?
C23 C24 C30 123.2(7) . . ?
C26 C25 C30 121.8(7) . . ?
C25 C26 C27 117.5(6) . . ?
C25 C26 C260 123.3(6) . . ?
C27 C26 C260 119.3(6) . . ?
C28 C27 C26 122.2(6) . . ?
C27 C28 C29 121.0(7) . . ?
C30 C29 C28 116.5(6) . . ?
C30 C29 C21 119.3(6) . . ?
C28 C29 C21 124.1(7) . . ?
C29 C30 C25 120.9(6) . . ?
C29 C30 C24 118.7(6) . . ?
C25 C30 C24 120.3(7) . . ?
C133 C130 C132 108.4(6) . . ?
C133 C130 C131 107.3(6) . . ?
C132 C130 C131 110.2(6) . . ?
C133 C130 C13 111.2(6) . . ?
C132 C130 C13 109.5(6) . . ?
C131 C130 C13 110.3(6) . . ?
C16 C160 C163 111.7(6) . . ?
C16 C160 C162 109.3(7) . . ?
C163 C160 C162 108.8(7) . . ?
C16 C160 C161 109.4(7) . . ?
C163 C160 C161 108.2(7) . . ?
C162 C160 C161 109.5(7) . . ?
C232 C230 C23 111.5(6) . . ?
C232 C230 C233 107.6(7) . . ?
C23 C230 C233 109.4(7) . . ?
C232 C230 C231 107.8(8) . . ?
C23 C230 C231 110.5(6) . . ?
C233 C230 C231 109.9(7) . . ?
C261 C260 C263 109.2(7) . . ?
C261 C260 C262 108.4(7) . . ?
C263 C260 C262 107.6(7) . . ?
C261 C260 C26 110.6(6) . . ?
C263 C260 C26 112.0(6) . . ?
C262 C260 C26 109.0(6) . . ?
C32 O3 C33 117.0(11) . . ?
C32 O3 K1 119.9(11) . . ?
C33 O3 K1 113.9(10) . . ?
O3 C32 C31 112.8(11) . . ?
O3' C33 C34 112.8(14) . . ?
O3 C33 C34 114.9(11) . . ?
C33 O3' C32' 107(2) . . ?
C33 O3' K1 136.0(11) . . ?
C32' O3' K1 112.9(15) . . ?
O3' C32' C31' 112.0(18) . . ?
C31' C32' K1 130(2) . . ?
C43 O4 C42 108.7(12) . . ?
C43 O4 K1 124(2) . . ?
C42 O4 K1 65(3) . . ?
O4 C42 C41 113.9(13) . . ?
O4 C42 K1 83(3) . . ?
C41 C42 K1 114(3) . . ?
O4 C43 C44 114.5(13) . . ?
C42" O4" C43" 116.9(11) . . ?
C42" O4" K1 113.2(12) . . ?
C43" O4" K1 129.7(12) . . ?
C42' O4' C43' 97(2) . . ?
C42' O4' K1 123.1(13) . . ?
C43' O4' K1 140.4(14) . . ?
O4' C42' C41' 113.8(12) . . ?
O4' C43' C44' 95.2(8) . . ?
C53 O5 C52 109.7(7) . . ?
C53 O5 K1 128.6(6) . . ?
C52 O5 K1 120.1(6) . . ?
O5 C52 C51 113.9(8) . . ?
O5 C53 C54 113.0(9) . . ?
C62 O6 C63 111.0(12) . . ?
O6 C63 C64 115.3(13) . . ?
C63' O6' C62 110.6(13) . . ?
C64 C63' O6' 137(4) . . ?
O6 C62 O6' 58.0(19) . . ?
O6 C62 C61 119.3(14) . . ?
O6' C62 C61 112.4(12) . . ?

loop_
_geom_bond_atom_site_label_1
_geom_bond_atom_site_label_2
_geom_bond_distance
_geom_bond_site_symmetry_2
_geom_bond_publ_flag
S1 C21 1.774(8) . ?
S1 C11 1.786(7) . ?
S1 K1 3.436(3) . ?
K1 O3' 2.46(2) . ?
K1 C42 2.47(6) . ?
K1 O5 2.666(7) . ?
K1 O2 2.697(7) . ?
K1 O4 2.71(6) . ?
K1 O4' 2.77(2) . ?
K1 O1 2.776(6) . ?
K1 O3 2.795(14) . ?
K1 O4" 2.819(17) . ?
K1 C32' 3.28(3) . ?
K1 C41 3.39(2) . ?
O1 C12 1.327(8) . ?
O2 C22 1.330(8) . ?
C11 C12 1.396(9) . ?
C11 C19 1.416(9) . ?
C12 C13 1.439(10) . ?
C13 C14 1.358(9) . ?
C13 C130 1.543(9) . ?
C14 C20 1.412(8) . ?
C15 C16 1.376(9) . ?
C15 C20 1.409(9) . ?
C16 C17 1.409(10) . ?
C16 C160 1.521(10) . ?
C17 C18 1.363(10) . ?
C18 C19 1.404(9) . ?
C19 C20 1.420(9) . ?
C21 C22 1.402(9) . ?
C21 C29 1.419(10) . ?
C22 C23 1.433(11) . ?
C23 C24 1.362(10) . ?
C23 C230 1.529(9) . ?
C24 C30 1.418(9) . ?
C25 C26 1.361(9) . ?
C25 C30 1.411(10) . ?
C26 C27 1.405(10) . ?
C26 C260 1.531(10) . ?
C27 C28 1.369(10) . ?
C28 C29 1.419(9) . ?
C29 C30 1.403(10) . ?
C130 C133 1.516(10) . ?
C130 C132 1.517(11) . ?
C130 C131 1.535(11) . ?
C160 C163 1.533(11) . ?
C160 C162 1.533(11) . ?
C160 C161 1.537(12) . ?
C230 C232 1.514(13) . ?
C230 C233 1.536(14) . ?
C230 C231 1.538(12) . ?
C260 C261 1.501(11) . ?
C260 C263 1.506(11) . ?
C260 C262 1.529(11) . ?
O3 C32 1.401(10) . ?
O3 C33 1.404(10) . ?
C31 C32 1.554(11) . ?
C33 O3' 1.40(2) . ?
C33 C34 1.531(10) . ?
O3' C32' 1.41(3) . ?
C31' C32' 1.560(11) . ?
O4 C43 1.424(12) . ?
O4 C42 1.427(12) . ?
C41 C42 1.532(12) . ?
C43 C44 1.532(12) . ?
O4" C42" 1.437(11) . ?
O4" C43" 1.450(11) . ?
O4' C42' 1.436(11) . ?
O4' C43' 1.437(12) . ?
C41' C42' 1.529(11) . ?
O5 C53 1.415(9) . ?
O5 C52 1.422(8) . ?
C52 C51 1.512(9) . ?
C53 C54 1.512(10) . ?
O6 C62 1.391(11) . ?
O6 C63 1.424(12) . ?
C63 C64 1.519(12) . ?
O6' C63' 1.410(12) . ?
O6' C62 1.435(12) . ?
C63' C64 1.26(4) . ?
C61 C62 1.516(11) . ?
